data_7240203
loop_
_publ_author_name
'Thorne, Michael F.'
'G\'omez, Mar\'ia Laura R\'ios'
'Bumstead, Alice M.'
'Li, Shichun'
'Bennett, Thomas D.'

_publ_section_title
;
 Mechanochemical synthesis of mixed metal, mixed linker, glass-forming
 metal--organic frameworks
;
_journal_issue 8
_journal_name_full 'Green Chemistry'
_journal_page_first 2505
_journal_page_last 2512
_journal_paper_doi 10.1039/D0GC00546K
_journal_volume 22
_journal_year 2020
_chemical_formula_moiety 'C14.21 H12 N8 Zn2, 0.83*(C3 H8 O1)'
_chemical_formula_sum 'C16.69 H18.62 N8 O0.83 Zn2'
_chemical_formula_weight 475.35
_chemical_name_common ZIF-62
_chemical_name_systematic Zn(Im)1.72(bIm)0.28
_space_group_crystal_system orthorhombic
_space_group_IT_number 61
_space_group_name_Hall '-P 2ac 2ab'
_space_group_name_H-M_alt 'P b c a'
_symmetry_cell_setting orthorhombic
_symmetry_space_group_name_H-M 'P b c a'
_atom_sites_solution_hydrogens mixed
_audit_creation_method SHELXL-2018/3
_audit_update_record
;
2019-10-13 deposited with the CCDC.	2020-03-25 downloaded from the CCDC.
;
_cell_angle_alpha 90
_cell_angle_beta 90
_cell_angle_gamma 90
_cell_formula_units_Z 8
_cell_length_a 15.6052(5)
_cell_length_b 15.8374(6)
_cell_length_c 18.1718(5)
_cell_measurement_reflns_used 5009
_cell_measurement_temperature 293(2)
_cell_measurement_theta_max 64.2590
_cell_measurement_theta_min 4.6650
_cell_volume 4491.1(3)
_computing_cell_refinement
;
CrysAlisPro, Agilent Technologies,
Version 1.171.37.34i (release 04-08-2014 CrysAlis171 .NET)
(compiled Aug  4 2014,14:34:23)
;
_computing_data_collection
;
CrysAlisPro, Agilent Technologies,
Version 1.171.37.34i (release 04-08-2014 CrysAlis171 .NET)
(compiled Aug  4 2014,14:34:23)
;
_computing_data_reduction
;
CrysAlisPro, Agilent Technologies,
Version 1.171.37.34i (release 04-08-2014 CrysAlis171 .NET)
(compiled Aug  4 2014,14:34:23)
;
_computing_structure_refinement 'SHELXL-2018/3 (Sheldrick, 2018)'
_computing_structure_solution 'SUPERFLIP (Palatinus & Chapuis, 2007)'
_diffrn_ambient_temperature 293(2)
_diffrn_detector 'CCD plate'
_diffrn_detector_area_resol_mean 16.1183
_diffrn_measured_fraction_theta_full 0.9335
_diffrn_measured_fraction_theta_max 0.9986
_diffrn_measurement_details
;
#__ type_ start__ end____ width___ exp.time_
  1 omega   -8.00   28.00   1.0000    1.5750
omega____ theta____ kappa____ phi______ frames
    -        0.0000  -19.0000   90.0000 36

#__ type_ start__ end____ width___ exp.time_
  2 omega  112.00  174.00   1.0000    6.2900
omega____ theta____ kappa____ phi______ frames
    -      102.5000  -21.0000   30.0000 62

#__ type_ start__ end____ width___ exp.time_
  3 omega  141.00  171.00   1.0000    6.2900
omega____ theta____ kappa____ phi______ frames
    -      102.5000  -21.0000  -90.0000 30

#__ type_ start__ end____ width___ exp.time_
  4 omega  112.00  176.00   1.0000    6.2900
omega____ theta____ kappa____ phi______ frames
    -      102.5000  -21.0000  -30.0000 64

#__ type_ start__ end____ width___ exp.time_
  5 omega   59.00   85.00   1.0000    6.2900
omega____ theta____ kappa____ phi______ frames
    -      102.5000 -104.0000 -150.0000 26

#__ type_ start__ end____ width___ exp.time_
  6 omega   43.00   80.00   1.0000    6.2900
omega____ theta____ kappa____ phi______ frames
    -      102.5000 -104.0000  -90.0000 37

#__ type_ start__ end____ width___ exp.time_
  7 omega   58.00   85.00   1.0000    6.2900
omega____ theta____ kappa____ phi______ frames
    -      102.5000 -104.0000  -30.0000 27

#__ type_ start__ end____ width___ exp.time_
  8 omega   43.00   83.00   1.0000    6.2900
omega____ theta____ kappa____ phi______ frames
    -      102.5000  -54.0000   60.0000 40

#__ type_ start__ end____ width___ exp.time_
  9 omega   51.00   77.00   1.0000    6.2900
omega____ theta____ kappa____ phi______ frames
    -      102.5000  -54.0000   90.0000 26

#__ type_ start__ end____ width___ exp.time_
 10 omega   50.00   75.00   1.0000    6.2900
omega____ theta____ kappa____ phi______ frames
    -      102.5000  -43.0000   90.0000 25

#__ type_ start__ end____ width___ exp.time_
 11 omega   44.00   74.00   1.0000    6.2900
omega____ theta____ kappa____ phi______ frames
    -      102.5000  -43.0000  150.0000 30

#__ type_ start__ end____ width___ exp.time_
 12 omega   38.00   64.00   1.0000    6.2900
omega____ theta____ kappa____ phi______ frames
    -      102.5000  -32.0000  -60.0000 26

#__ type_ start__ end____ width___ exp.time_
 13 omega   28.00   89.00   1.0000    6.2900
omega____ theta____ kappa____ phi______ frames
    -      102.5000  -54.0000  -90.0000 61

#__ type_ start__ end____ width___ exp.time_
 14 omega   22.00   69.00   1.0000    6.2900
omega____ theta____ kappa____ phi______ frames
    -      102.5000  -32.0000 -150.0000 47

#__ type_ start__ end____ width___ exp.time_
 15 omega    1.00   74.00   1.0000    6.2900
omega____ theta____ kappa____ phi______ frames
    -       51.2500 -125.0000 -180.0000 73

#__ type_ start__ end____ width___ exp.time_
 16 omega  -79.00  -35.00   1.0000    1.5750
omega____ theta____ kappa____ phi______ frames
    -        0.0000  -19.0000   90.0000 44

#__ type_ start__ end____ width___ exp.time_
 17 omega   92.00  157.00   1.0000    6.2900
omega____ theta____ kappa____ phi______ frames
    -      102.5000  138.0000  -60.0000 65

#__ type_ start__ end____ width___ exp.time_
 18 omega  124.00  150.00   1.0000    6.2900
omega____ theta____ kappa____ phi______ frames
    -      102.5000  138.0000  120.0000 26

#__ type_ start__ end____ width___ exp.time_
 19 omega -100.00  -46.00   1.0000    6.2900
omega____ theta____ kappa____ phi______ frames
    -      -51.2500  125.0000  -60.0000 54

#__ type_ start__ end____ width___ exp.time_
 20 omega -127.00  -10.00   1.0000    6.2900
omega____ theta____ kappa____ phi______ frames
    -      -51.2500  -45.0000  -60.0000 117
;
_diffrn_measurement_device 'four-circle diffractometer'
_diffrn_measurement_device_type 'Xcalibur, Eos, Gemini ultra'
_diffrn_measurement_method '\w scans'
_diffrn_orient_matrix_UB_11 0.0855081000
_diffrn_orient_matrix_UB_12 0.0043028000
_diffrn_orient_matrix_UB_13 0.0421615000
_diffrn_orient_matrix_UB_21 0.0113101000
_diffrn_orient_matrix_UB_22 -0.0959529000
_diffrn_orient_matrix_UB_23 -0.0095265000
_diffrn_orient_matrix_UB_31 0.0479314000
_diffrn_orient_matrix_UB_32 0.0150195000
_diffrn_orient_matrix_UB_33 -0.0730337000
_diffrn_radiation_monochromator mirror
_diffrn_radiation_probe x-ray
_diffrn_radiation_type CuK\a
_diffrn_radiation_wavelength 1.54184
_diffrn_reflns_av_R_equivalents 0.0215
_diffrn_reflns_av_sigmaI/netI 0.0310
_diffrn_reflns_Laue_measured_fraction_full 1.000
_diffrn_reflns_Laue_measured_fraction_max 0.998
_diffrn_reflns_limit_h_max 18
_diffrn_reflns_limit_h_min -16
_diffrn_reflns_limit_k_max 18
_diffrn_reflns_limit_k_min -18
_diffrn_reflns_limit_l_max 21
_diffrn_reflns_limit_l_min -21
_diffrn_reflns_number 11373
_diffrn_reflns_point_group_measured_fraction_full 1.000
_diffrn_reflns_point_group_measured_fraction_max 0.998
_diffrn_reflns_theta_full 66.9682
_diffrn_reflns_theta_max 64.1310
_diffrn_reflns_theta_min 2.4314
_diffrn_source 'sealed X-ray tube'
_diffrn_source_type 'Enhance Ultra (Cu) X-ray Source'
_exptl_absorpt_coefficient_mu 2.80102
_exptl_absorpt_correction_T_max 1.00000
_exptl_absorpt_correction_T_min 0.77993
_exptl_absorpt_correction_type multi-scan
_exptl_absorpt_process_details
;
CrysAlisPro, Agilent Technologies,
Version 1.171.37.34i (release 04-08-2014 CrysAlis171 .NET)
(compiled Aug  4 2014,14:34:23)
Empirical absorption correction using spherical harmonics,
 implemented in SCALE3 ABSPACK scaling algorithm.
;
_exptl_crystal_colour colourless
_exptl_crystal_density_diffrn 1.405
_exptl_crystal_description Tetrahedral
_exptl_crystal_F_000 2151.36
_exptl_crystal_size_max 0.1
_exptl_crystal_size_mid 0.07
_exptl_crystal_size_min 0.05
_refine_diff_density_max 0.576
_refine_diff_density_min -0.462
_refine_diff_density_rms 0.069
_refine_ls_extinction_method none
_refine_ls_goodness_of_fit_ref 1.054
_refine_ls_hydrogen_treatment mixed
_refine_ls_matrix_type full
_refine_ls_number_parameters 251
_refine_ls_number_reflns 3732
_refine_ls_number_restraints 34
_refine_ls_restrained_S_all 1.505
_refine_ls_R_factor_all 0.0503
_refine_ls_R_factor_gt 0.0450
_refine_ls_shift/su_max 0.001
_refine_ls_shift/su_mean 0.000
_refine_ls_structure_factor_coef Fsqd
_refine_ls_weighting_details 'w=1/[\s^2^(Fo^2^)+(0.0804P)^2^+3.3200P] where P=(Fo^2^+2Fc^2^)/3'
_refine_ls_weighting_scheme calc
_refine_ls_wR_factor_gt 0.1313
_refine_ls_wR_factor_ref 0.1374
_reflns_Friedel_coverage 0.000
_reflns_number_gt 3287
_reflns_number_total 3732
_reflns_threshold_expression 'I > 2\s(I)'
_cod_data_source_file d0gc00546k2.cif
_cod_data_source_block shelx
_cod_depositor_comments
;Adding full bibliography for 7240203.cif.

 Adding full bibliography for 7240203.cif.
;
_cod_database_code 7240203
_shelx_shelxl_version_number 2018/3
_shelx_space_group_comment
;
The symmetry employed for this shelxl refinement is uniquely defined
by the following loop, which should always be used as a source of
symmetry information in preference to the above space-group names.
They are only intended as comments.
;
_reflns_odcompleteness_completeness 93.35
_reflns_odcompleteness_theta 66.97
_reflns_odcompleteness_iscentric 1

loop_
_space_group_symop_operation_xyz
'x, y, z'
'-x+1/2, -y, z+1/2'
'x+1/2, -y+1/2, -z'
'-x, y+1/2, -z+1/2'
'-x, -y, -z'
'x-1/2, y, -z-1/2'
'-x-1/2, y-1/2, z'
'x, -y-1/2, z-1/2'

loop_
_atom_site_label
_atom_site_type_symbol
_atom_site_fract_x
_atom_site_fract_y
_atom_site_fract_z
_atom_site_U_iso_or_equiv
_atom_site_adp_type
_atom_site_occupancy
_atom_site_site_symmetry_order
_atom_site_calc_flag
_atom_site_refinement_flags_posn
_atom_site_refinement_flags_adp
_atom_site_refinement_flags_occupancy
_atom_site_disorder_assembly
_atom_site_disorder_group
Zn1 Zn 0.80128(3) 0.13394(3) 0.09929(3) 0.05454(19) Uani 1 1 d . . . . .
Zn2 Zn 0.99608(3) 0.16818(3) -0.18143(3) 0.05371(19) Uani 1 1 d . . . . .
N4 N 0.9401(2) 0.3050(2) 0.22359(17) 0.0606(7) Uani 1 1 d . . . . .
N6 N 0.56102(19) 0.2328(2) 0.14409(17) 0.0603(7) Uani 1 1 d . . . . .
N2 N 0.8374(2) 0.0328(2) 0.15507(18) 0.0608(7) Uani 1 1 d . . . . .
N1 N 0.9201(2) -0.07458(19) 0.19082(16) 0.0587(7) Uani 1 1 d . . . . .
N5 N 0.6776(2) 0.1574(2) 0.11358(18) 0.0590(8) Uani 1 1 d . . . . .
N3 N 0.8658(2) 0.23166(19) 0.14123(16) 0.0589(7) Uani 1 1 d . . . . .
C3 C 0.9020(2) -0.0184(2) 0.1395(2) 0.0632(10) Uani 1 1 d . . . . .
H3 H 0.932473 -0.015015 0.095601 0.076 Uiso 1 1 calc R U . . .
C7 C 0.6467(2) 0.2298(2) 0.1396(2) 0.0576(9) Uani 1 1 d . . . . .
H7 H 0.681627 0.274589 0.153538 0.069 Uiso 1 1 calc R U . . .
C5 C 0.9231(4) 0.3545(3) 0.1657(3) 0.0873(12) Uani 1 1 d . . . . .
H5 H 0.939765 0.410613 0.160762 0.105 Uiso 1 1 calc R U . . .
C1 C 0.8131(4) 0.0066(3) 0.2231(3) 0.0994(18) Uani 1 1 d . . . . .
H1 H 0.768740 0.029659 0.250745 0.119 Uiso 1 1 calc R U . . .
C4 C 0.9051(3) 0.2318(2) 0.2058(2) 0.0622(9) Uani 1 1 d . . . . .
H4 H 0.907945 0.184442 0.236016 0.075 Uiso 1 1 calc R U . . .
C2 C 0.8634(4) -0.0582(3) 0.2443(3) 0.0975(17) Uani 1 1 d . . . . .
H2 H 0.859313 -0.086922 0.288831 0.117 Uiso 1 1 calc R U . . .
C6 C 0.8781(4) 0.3104(3) 0.1158(3) 0.0898(12) Uani 1 1 d . . . . .
H6 H 0.858566 0.331010 0.070916 0.108 Uiso 1 1 calc R U . . .
C14A C 0.9022(2) 0.1454(3) -0.0387(2) 0.0640(10) Uani 1 1 d . . . A 1
H14A H 0.949410 0.163864 -0.011948 0.077 Uiso 1 1 calc R U . A 1
N7A N 0.8295(2) 0.1241(2) -0.00667(17) 0.0663(9) Uani 0.911(5) 1 d . . P A 1
N8A N 0.9037(2) 0.1387(2) -0.11088(17) 0.0637(8) Uani 0.911(5) 1 d . . P A 1
C16A C 0.7759(3) 0.1099(4) -0.0660(3) 0.0942(19) Uani 0.911(5) 1 d . . P A 1
H16A H 0.717870 0.096732 -0.063264 0.113 Uiso 0.911(5) 1 calc R U P A 1
C15A C 0.8217(3) 0.1184(4) -0.1284(3) 0.0904(19) Uani 0.911(5) 1 d . . P A 1
H15A H 0.800575 0.111399 -0.175902 0.108 Uiso 0.911(5) 1 calc R U P A 1
C9A C 0.5346(3) 0.1590(3) 0.1134(3) 0.0810(13) Uani 0.538(7) 1 d . . P B 1
H9A H 0.478112 0.143255 0.104796 0.097 Uiso 0.538(7) 1 calc R U P B 1
C8A C 0.6063(3) 0.1114(3) 0.0973(3) 0.0850(15) Uani 0.538(7) 1 d . . P B 1
H8A H 0.606036 0.056881 0.078358 0.102 Uiso 0.538(7) 1 calc R U P B 1
C14B C 0.872523 0.173795 -0.051114 0.065 Uiso 0.089(5) 1 d D U P A 2
H14B H 0.880502 0.230783 -0.040846 0.078 Uiso 0.089(5) 1 calc R U P A 2
N7B N 0.8295(2) 0.1241(2) -0.00667(17) 0.0663(9) Uani 0.089(5) 1 d D . P A 2
N8B N 0.9037(2) 0.1387(2) -0.11088(17) 0.0637(8) Uani 0.089(5) 1 d D . P A 2
C16B C 0.8343(18) 0.0395(11) -0.0354(15) 0.066(11) Uiso 0.089(5) 1 d DG . P A 2
C17 C 0.7990(17) -0.0383(16) -0.0174(13) 0.069(12) Uiso 0.089(5) 1 d G . P A 2
H17 H 0.769539 -0.044936 0.026756 0.083 Uiso 0.089(5) 1 calc R U P A 2
C18 C 0.808(2) -0.1062(11) -0.0653(17) 0.094 Uiso 0.089(5) 1 d G U P A 2
H18 H 0.783903 -0.158300 -0.053156 0.113 Uiso 0.089(5) 1 calc R U P A 2
C19 C 0.852(2) -0.0963(14) -0.1312(15) 0.096 Uiso 0.089(5) 1 d G U P A 2
H19 H 0.857305 -0.141756 -0.163238 0.115 Uiso 0.089(5) 1 calc R U P A 2
C20 C 0.8869(19) -0.0185(18) -0.1493(13) 0.097 Uiso 0.089(5) 1 d G U P A 2
H20 H 0.916346 -0.011848 -0.193410 0.117 Uiso 0.089(5) 1 calc R U P A 2
C15B C 0.8783(19) 0.0494(11) -0.1014(17) 0.080(14) Uiso 0.089(5) 1 d DG . P A 2
C9B C 0.5346(3) 0.1590(3) 0.1134(3) 0.0810(13) Uani 0.462(7) 1 d . . P B 2
C8B C 0.6063(3) 0.1114(3) 0.0973(3) 0.0850(15) Uani 0.462(7) 1 d . . P B 2
C10 C 0.4499(6) 0.1322(6) 0.0953(5) 0.068(3) Uiso 0.462(7) 1 d . . P B 2
H10 H 0.401920 0.164717 0.106134 0.081 Uiso 0.462(7) 1 calc R U P B 2
C13 C 0.5957(6) 0.0360(6) 0.0530(5) 0.067(2) Uiso 0.462(7) 1 d . . P B 2
H13 H 0.643253 0.008288 0.033756 0.080 Uiso 0.462(7) 1 calc R U P B 2
C12 C 0.5155(6) 0.0064(7) 0.0399(5) 0.077(3) Uiso 0.462(7) 1 d . . P B 2
C11 C 0.4438(7) 0.0550(7) 0.0610(5) 0.081(3) Uiso 0.462(7) 1 d . . P B 2
H11 H 0.389436 0.033796 0.051046 0.097 Uiso 0.462(7) 1 calc R U P B 2
C1S C 0.8589(17) -0.1844(13) -0.0484(12) 0.203 Uiso 0.423(8) 1 d D U P C 3
H1S H 0.881057 -0.233236 -0.021339 0.244 Uiso 0.423(8) 1 calc R U P C 3
O1S O 0.9136(12) -0.0818(11) -0.0574(9) 0.203 Uiso 0.423(8) 1 d D U P C 3
H1S1 H 0.964610 -0.089598 -0.065601 0.305 Uiso 0.423(8) 1 calc R U P C 3
C2S C 0.7791(16) -0.1442(17) -0.0351(14) 0.203 Uiso 0.423(8) 1 d D U P C 3
H2S1 H 0.769457 -0.140377 0.016984 0.305 Uiso 0.423(8) 1 calc R U P C 3
H2S2 H 0.779830 -0.088526 -0.055961 0.305 Uiso 0.423(8) 1 calc R U P C 3
H2S3 H 0.733931 -0.176563 -0.057293 0.305 Uiso 0.423(8) 1 calc R U P C 3
C3S C 0.8488(19) -0.1772(17) -0.1485(10) 0.203 Uiso 0.423(8) 1 d D U P C 3
H3S1 H 0.898395 -0.201893 -0.171252 0.305 Uiso 0.423(8) 1 calc R U P C 3
H3S2 H 0.798422 -0.207079 -0.164093 0.305 Uiso 0.423(8) 1 calc R U P C 3
H3S3 H 0.844320 -0.119043 -0.162761 0.305 Uiso 0.423(8) 1 calc R U P C 3
C2SB C 0.899(2) -0.109(2) -0.1631(18) 0.255 Uiso 0.404(9) 1 d D U P D 4
H2S4 H 0.953866 -0.083165 -0.153420 0.383 Uiso 0.404(9) 1 calc R U P D 4
H2S5 H 0.908326 -0.162004 -0.187943 0.383 Uiso 0.404(9) 1 calc R U P D 4
H2S6 H 0.865533 -0.072674 -0.193478 0.383 Uiso 0.404(9) 1 calc R U P D 4
C1SB C 0.854(2) -0.1246(16) -0.0924(17) 0.255 Uiso 0.404(9) 1 d D U P D 4
H1SB H 0.853966 -0.084292 -0.051494 0.307 Uiso 0.404(9) 1 calc R U P D 4
O1SB O 0.8980(15) -0.2318(15) -0.0856(13) 0.255 Uiso 0.404(9) 1 d D U P D 4
H1S2 H 0.932807 -0.239459 -0.118680 0.383 Uiso 0.404(9) 1 calc R U P D 4
C3SB C 0.7611(17) -0.171(2) -0.128(2) 0.255 Uiso 0.404(9) 1 d D U P D 4
H3S4 H 0.723082 -0.185230 -0.088798 0.383 Uiso 0.404(9) 1 calc R U P D 4
H3S5 H 0.733254 -0.131526 -0.160738 0.383 Uiso 0.404(9) 1 calc R U P D 4
H3S6 H 0.776047 -0.220856 -0.155202 0.383 Uiso 0.404(9) 1 calc R U P D 4
H12 H 0.506450 -0.052608 0.006200 0.10(3) Uiso 0.462(7) 1 d . . P B 2

loop_
_atom_site_aniso_label
_atom_site_aniso_U_11
_atom_site_aniso_U_22
_atom_site_aniso_U_33
_atom_site_aniso_U_23
_atom_site_aniso_U_13
_atom_site_aniso_U_12
Zn1 0.0506(3) 0.0540(3) 0.0591(3) -0.0050(2) -0.0003(2) 0.0042(2)
Zn2 0.0478(3) 0.0564(3) 0.0569(3) 0.0016(2) -0.00526(19) 0.0012(2)
N4 0.0663(18) 0.0566(17) 0.0590(17) -0.0002(14) -0.0085(15) -0.0043(16)
N6 0.0477(15) 0.0625(18) 0.0708(19) -0.0064(15) 0.0040(14) -0.0007(14)
N2 0.0593(17) 0.0560(17) 0.0672(18) 0.0035(15) 0.0075(15) 0.0086(15)
N1 0.0583(17) 0.0539(17) 0.0640(17) 0.0056(14) 0.0056(14) 0.0039(14)
N5 0.0505(16) 0.0549(17) 0.0716(19) -0.0094(15) 0.0048(14) 0.0016(14)
N3 0.0656(18) 0.0558(17) 0.0554(16) -0.0001(13) -0.0083(14) -0.0032(15)
C3 0.065(2) 0.064(2) 0.060(2) 0.0066(18) 0.0124(18) 0.0121(19)
C7 0.0488(19) 0.056(2) 0.068(2) -0.0051(17) 0.0017(16) -0.0014(16)
C5 0.101 0.065(3) 0.096(3) 0.016(2) -0.036(3) -0.019(2)
C1 0.103(4) 0.094(3) 0.101(4) 0.022(3) 0.053(3) 0.037(3)
C4 0.069(2) 0.057(2) 0.060(2) 0.0076(17) -0.0089(18) -0.0059(18)
C2 0.116(4) 0.091(3) 0.085(3) 0.033(3) 0.042(3) 0.036(3)
C6 0.109 0.073(3) 0.088(3) 0.022(2) -0.044(3) -0.019(3)
C14A 0.051(2) 0.078(3) 0.064(2) -0.0020(19) -0.0110(18) 0.0001(18)
N7A 0.0551(18) 0.084(2) 0.0597(18) -0.0118(16) 0.0009(15) -0.0110(16)
N8A 0.0514(17) 0.085(2) 0.0546(17) -0.0080(15) -0.0023(14) -0.0108(15)
C16A 0.059(3) 0.147(6) 0.076(3) -0.014(3) -0.006(2) -0.031(3)
C15A 0.067(3) 0.145(5) 0.059(3) -0.014(3) -0.005(2) -0.035(3)
C9A 0.057(2) 0.072(3) 0.114(4) -0.024(3) 0.010(2) -0.010(2)
C8A 0.061(2) 0.063(2) 0.131(4) -0.032(3) 0.007(2) -0.005(2)
N7B 0.0551(18) 0.084(2) 0.0597(18) -0.0118(16) 0.0009(15) -0.0110(16)
N8B 0.0514(17) 0.085(2) 0.0546(17) -0.0080(15) -0.0023(14) -0.0108(15)
C9B 0.057(2) 0.072(3) 0.114(4) -0.024(3) 0.010(2) -0.010(2)
C8B 0.061(2) 0.063(2) 0.131(4) -0.032(3) 0.007(2) -0.005(2)

loop_
_atom_type_symbol
_atom_type_description
_atom_type_scat_dispersion_real
_atom_type_scat_dispersion_imag
_atom_type_scat_source
C C 0.0181 0.0091 'International Tables Vol C Tables 4.2.6.8 and 6.1.1.4'
H H 0.0000 0.0000 'International Tables Vol C Tables 4.2.6.8 and 6.1.1.4'
N N 0.0311 0.0180 'International Tables Vol C Tables 4.2.6.8 and 6.1.1.4'
Zn Zn -1.5491 0.6778 'International Tables Vol C Tables 4.2.6.8 and 6.1.1.4'
O O 0.0492 0.0322 'International Tables Vol C Tables 4.2.6.8 and 6.1.1.4'

loop_
_geom_angle_atom_site_label_1
_geom_angle_atom_site_label_2
_geom_angle_atom_site_label_3
_geom_angle
_geom_angle_site_symmetry_1
_geom_angle_site_symmetry_3
_geom_angle_publ_flag
N2 Zn1 N7B 111.80(14) . . ?
N2 Zn1 N7A 111.80(14) . . ?
N2 Zn1 N5 111.23(13) . . ?
N7B Zn1 N5 111.02(13) . . ?
N7A Zn1 N5 111.02(13) . . ?
N2 Zn1 N3 106.77(13) . . ?
N7B Zn1 N3 108.63(13) . . ?
N7A Zn1 N3 108.63(13) . . ?
N5 Zn1 N3 107.17(13) . . ?
N4 Zn2 N1 112.11(13) 8_565 5_755 ?
N4 Zn2 N8B 107.02(13) 8_565 . ?
N1 Zn2 N8B 111.02(14) 5_755 . ?
N4 Zn2 N8A 107.02(13) 8_565 . ?
N1 Zn2 N8A 111.02(14) 5_755 . ?
N4 Zn2 N6 110.69(13) 8_565 3 ?
N1 Zn2 N6 106.42(13) 5_755 3 ?
N8A Zn2 N6 109.60(13) . 3 ?
C4 N4 C5 103.9(3) . . ?
C4 N4 Zn2 125.7(3) . 8_566 ?
C5 N4 Zn2 130.3(3) . 8_566 ?
C7 N6 C9B 104.2(3) . . ?
C7 N6 C9A 104.2(3) . . ?
C7 N6 Zn2 123.9(3) . 3_455 ?
C9A N6 Zn2 131.7(3) . 3_455 ?
C3 N2 C1 102.6(3) . . ?
C3 N2 Zn1 127.1(3) . . ?
C1 N2 Zn1 129.5(3) . . ?
C3 N1 C2 104.0(3) . . ?
C3 N1 Zn2 125.7(3) . 5_755 ?
C2 N1 Zn2 130.0(3) . 5_755 ?
C7 N5 C8B 104.0(3) . . ?
C7 N5 C8A 104.0(3) . . ?
C7 N5 Zn1 124.1(3) . . ?
C8B N5 Zn1 131.8(3) . . ?
C8A N5 Zn1 131.8(3) . . ?
C4 N3 C6 103.7(3) . . ?
C4 N3 Zn1 124.9(3) . . ?
C6 N3 Zn1 131.3(3) . . ?
N1 C3 N2 115.1(3) . . ?
N5 C7 N6 114.5(3) . . ?
N4 C5 C6 109.2(4) . . ?
C2 C1 N2 109.3(4) . . ?
N4 C4 N3 114.2(3) . . ?
N1 C2 C1 108.9(4) . . ?
C5 C6 N3 109.0(4) . . ?
N8A C14A N7A 115.8(3) . . ?
C14A N7A C16A 102.6(4) . . ?
C14A N7A Zn1 126.9(3) . . ?
C16A N7A Zn1 129.4(3) . . ?
C14A N8A C15A 103.7(4) . . ?
C14A N8A Zn2 129.6(3) . . ?
C15A N8A Zn2 126.1(3) . . ?
C15A C16A N7A 108.6(4) . . ?
C16A C15A N8A 109.0(4) . . ?
N6 C9A C8A 108.1(4) . . ?
N5 C8A C9A 108.9(4) . . ?
N7B C14B N8B 116.4(2) . . ?
C14B N7B C16B 107.9(12) . . ?
C14B N7B Zn1 131.7(2) . . ?
C16B N7B Zn1 115.9(12) . . ?
C14B N8B C15B 102.1(12) . . ?
C14B N8B Zn2 134.7(2) . . ?
C15B N8B Zn2 119.6(12) . . ?
C17 C16B C15B 120.0 . . ?
C17 C16B N7B 136(2) . . ?
C15B C16B N7B 104(2) . . ?
C18 C17 C16B 120.0 . . ?
C17 C18 C19 120.0 . . ?
C20 C19 C18 120.0 . . ?
C15B C20 C19 120.0 . . ?
C20 C15B C16B 120.0 . . ?
C20 C15B N8B 130(2) . . ?
C16B C15B N8B 110(2) . . ?
N6 C9B C8B 108.1(4) . . ?
N6 C9B C10 129.1(5) . . ?
C8B C9B C10 122.7(5) . . ?
N5 C8B C9B 108.9(4) . . ?
N5 C8B C13 130.9(5) . . ?
C9B C8B C13 118.4(5) . . ?
C11 C10 C9B 115.7(9) . . ?
C12 C13 C8B 119.1(8) . . ?
C13 C12 C11 119.7(10) . . ?
C13 C12 C12 119.9(11) . 5_655 ?
C11 C12 C12 94.5(10) . 5_655 ?
C10 C11 C12 123.6(10) . . ?
C2S C1S C3S 93.8(15) . . ?
C2S C1S O1S 91.5(14) . . ?
C3S C1S O1S 84.1(11) . . ?
C2SB C1SB C3SB 98.1(18) . . ?
C2SB C1SB O1SB 91.9(15) . . ?
C3SB C1SB O1SB 87.0(13) . . ?

loop_
_geom_bond_atom_site_label_1
_geom_bond_atom_site_label_2
_geom_bond_distance
_geom_bond_site_symmetry_2
_geom_bond_publ_flag
Zn1 N2 1.977(3) . ?
Zn1 N7B 1.981(3) . ?
Zn1 N7A 1.981(3) . ?
Zn1 N5 1.983(3) . ?
Zn1 N3 1.997(3) . ?
Zn2 N4 1.981(3) 8_565 ?
Zn2 N1 1.984(3) 5_755 ?
Zn2 N8B 1.985(3) . ?
Zn2 N8A 1.985(3) . ?
Zn2 N6 1.986(3) 3 ?
N4 C4 1.321(5) . ?
N4 C5 1.340(5) . ?
N6 C7 1.340(5) . ?
N6 C9B 1.359(5) . ?
N6 C9A 1.359(5) . ?
N2 C3 1.326(5) . ?
N2 C1 1.359(6) . ?
N1 C3 1.319(5) . ?
N1 C2 1.340(5) . ?
N5 C7 1.331(5) . ?
N5 C8B 1.362(6) . ?
N5 C8A 1.362(6) . ?
N3 C4 1.325(5) . ?
N3 C6 1.344(6) . ?
C5 C6 1.342(6) . ?
C1 C2 1.348(7) . ?
C14A N8A 1.317(5) . ?
C14A N7A 1.318(5) . ?
N7A C16A 1.384(6) . ?
N8A C15A 1.357(6) . ?
C16A C15A 1.348(8) . ?
C9A C8A 1.380(7) . ?
C14B N7B 1.312(3) . ?
C14B N8B 1.313(3) . ?
N7B C16B 1.440(15) . ?
N8B C15B 1.478(15) . ?
C16B C17 1.3900 . ?
C16B C15B 1.3900 . ?
C17 C18 1.3900 . ?
C18 C19 1.3900 . ?
C19 C20 1.3900 . ?
C20 C15B 1.3900 . ?
C9B C8B 1.380(7) . ?
C9B C10 1.427(11) . ?
C8B C13 1.450(10) . ?
C10 C11 1.375(14) . ?
C13 C12 1.358(13) . ?
C12 C11 1.411(14) . ?
C12 C12 1.543(19) 5_655 ?
C1S C2S 1.420(18) . ?
C1S C3S 1.830(16) . ?
C1S O1S 1.842(14) . ?
C2SB C1SB 1.485(19) . ?
C1SB C3SB 1.752(16) . ?
C1SB O1SB 1.835(14) . ?
